data_1576312
loop_
_publ_author_name
'Li, Hao-Ze'
'Yang, Yu-Tao'
'Zhao, Yi-Cheng'
'Xie, Feng-Ming'
'Tang, Jianxin'
'Li, Yanqing'

_publ_section_title
;
 Orthogonal Di-Spiro Skeleton Engineering on Suppressing \p-\p Stacking
 and Spectral Broadening for High-Performance Narrowband
 Electroluminescence
;
_journal_name_full 'Materials Horizons'
_journal_paper_doi 10.1039/D5MH01864A
_journal_year 2025
_chemical_formula_moiety 'C72 H61 B N2 S, 1[C2H6O], 1.5[C2H6O]'
_chemical_formula_sum 'C77 H76 B N2 O2.5 S'
_chemical_formula_weight 1112.26
_space_group_crystal_system triclinic
_space_group_IT_number 2
_space_group_name_Hall '-P 1'
_space_group_name_H-M_alt 'P -1'
_atom_sites_solution_hydrogens geom
_atom_sites_solution_primary dual
_audit_creation_date 2025-11-10
_audit_creation_method
;
Olex2 1.5
(compiled 2025.07.13 svn.rb7424aed for OlexSys, GUI svn.r7314)
;
_audit_update_record
;
2025-11-11 deposited with the CCDC.	2025-11-21 downloaded from the CCDC.
;
_cell_angle_alpha 88.548(15)
_cell_angle_beta 72.501(13)
_cell_angle_gamma 71.849(13)
_cell_formula_units_Z 2
_cell_length_a 12.865(3)
_cell_length_b 14.573(3)
_cell_length_c 18.248(4)
_cell_measurement_reflns_used 7189
_cell_measurement_temperature 170
_cell_measurement_theta_max 63.931
_cell_measurement_theta_min 2.546
_cell_volume 3091.7(12)
_computing_cell_refinement 'SAINT V8.41 (?, 2016)'
_computing_data_collection 'Bruker APEX III'
_computing_data_reduction 'SAINT V8.41 (?, 2016)'
_computing_molecular_graphics 'Olex2 1.5 (Dolomanov et al., 2009)'
_computing_publication_material 'Olex2 1.5 (Dolomanov et al., 2009)'
_computing_structure_refinement 'SHELXL 2019/3 (Sheldrick, 2015)'
_computing_structure_solution 'SHELXT 2018/2 (Sheldrick, 2018)'
_diffrn_ambient_temperature 170
_diffrn_measured_fraction_theta_full 0.968
_diffrn_measured_fraction_theta_max 0.968
_diffrn_measurement_device_type 'D8 VENTURE'
_diffrn_measurement_method '\f and \w scans'
_diffrn_radiation_type CuK\a
_diffrn_radiation_wavelength 1.54178
_diffrn_reflns_av_R_equivalents 0.0900
_diffrn_reflns_av_unetI/netI 0.0869
_diffrn_reflns_Laue_measured_fraction_full 0.968
_diffrn_reflns_Laue_measured_fraction_max 0.968
_diffrn_reflns_limit_h_max 14
_diffrn_reflns_limit_h_min -13
_diffrn_reflns_limit_k_max 16
_diffrn_reflns_limit_k_min -16
_diffrn_reflns_limit_l_max 20
_diffrn_reflns_limit_l_min -21
_diffrn_reflns_number 33711
_diffrn_reflns_point_group_measured_fraction_full 0.968
_diffrn_reflns_point_group_measured_fraction_max 0.968
_diffrn_reflns_theta_full 64.080
_diffrn_reflns_theta_max 64.080
_diffrn_reflns_theta_min 2.546
_exptl_absorpt_coefficient_mu 0.847
_exptl_absorpt_correction_T_max 0.7524
_exptl_absorpt_correction_T_min 0.5365
_exptl_absorpt_correction_type multi-scan
_exptl_absorpt_process_details
;
SADABS-2016/2 (Bruker,2016/2) was used for absorption correction.
wR2(int) was 0.1358 before and 0.0890 after correction.
The Ratio of minimum to maximum transmission is 0.7131.
The \l/2 correction factor is Not present.
;
_exptl_crystal_colour black
_exptl_crystal_colour_primary black
_exptl_crystal_density_diffrn 1.195
_exptl_crystal_description needle
_exptl_crystal_F_000 1186
_exptl_crystal_size_max 0.09
_exptl_crystal_size_mid 0.03
_exptl_crystal_size_min 0.02
_refine_diff_density_max 0.326
_refine_diff_density_min -0.325
_refine_diff_density_rms 0.046
_refine_ls_extinction_method none
_refine_ls_goodness_of_fit_ref 1.068
_refine_ls_hydrogen_treatment constr
_refine_ls_matrix_type full
_refine_ls_number_parameters 753
_refine_ls_number_reflns 9945
_refine_ls_number_restraints 132
_refine_ls_restrained_S_all 1.066
_refine_ls_R_factor_all 0.1483
_refine_ls_R_factor_gt 0.0951
_refine_ls_shift/su_max 0.000
_refine_ls_shift/su_mean 0.000
_refine_ls_structure_factor_coef Fsqd
_refine_ls_weighting_details 'w=1/[\s^2^(Fo^2^)+(0.0747P)^2^+3.4104P] where P=(Fo^2^+2Fc^2^)/3'
_refine_ls_weighting_scheme calc
_refine_ls_wR_factor_gt 0.2309
_refine_ls_wR_factor_ref 0.2570
_reflns_Friedel_coverage 0.000
_reflns_number_gt 5377
_reflns_number_total 9945
_reflns_threshold_expression 'I > 2\s(I)'
_cod_data_source_file d5mh01864a2.cif
_cod_data_source_block dsbns_0m
_cod_original_cell_volume 3091.5(11)
_cod_original_formula_sum 'C77 H76 B N2 O2.50 S'
_cod_database_code 1576312
_shelx_shelxl_version_number 2019/3
_shelx_space_group_comment
;
The symmetry employed for this shelxl refinement is uniquely defined
by the following loop, which should always be used as a source of
symmetry information in preference to the above space-group names.
They are only intended as comments.
;
_shelx_estimated_absorpt_t_max 0.983
_shelx_estimated_absorpt_t_min 0.928
_olex2_refinement_description
;
1. Fixed Uiso
 At 1.2 times of:
  All C(H) groups
 At 1.5 times of:
  All C(H,H,H) groups
2. Restrained distances
 C65-C66 \\sim C65-C66A
 with sigma of 0.02
 C65-C68 \\sim C65-C68A
 with sigma of 0.02
 C65-C67 \\sim C65-C67A
 with sigma of 0.02
 C63-C66 \\sim C63-C66A
 with sigma of 0.04
 C63-C68 \\sim C63-C68A
 with sigma of 0.04
 C63-C67 \\sim C63-C67A
 with sigma of 0.04
 C66-C68 \\sim C66A-C68A
 with sigma of 0.04
 C66-C67 \\sim C66A-C67A
 with sigma of 0.04
 C68-C67 \\sim C68A-C67A
 with sigma of 0.04
3. Rigid bond restraints
 C73, C74, C72, C71, C70, C75
 with sigma for 1-2 distances of 0.005 and sigma for 1-3 distances of 0.005
4. Uiso/Uaniso restraints and constraints
C73 \\sim C75 \\sim C71 \\sim C70 \\sim C72 \\sim C74: within 2A with sigma of
0.005 and sigma for terminal atoms of 0.01 within 2A
Uanis(C68) \\sim Ueq, Uanis(C67) \\sim Ueq: with sigma of 0.1 and sigma for
terminal atoms of 0.2
Uanis(C65) \\sim Ueq, Uanis(C66A) \\sim Ueq, Uanis(C67A) \\sim Ueq: with sigma
of 0.005 and sigma for terminal atoms of 0.01
5. Rigid body (RIGU) restrains
 C65, C66, C68, C67, C66A, C68A, C67A, C63
 with sigma for 1-2 distances of 0.01 and sigma for 1-3 distances of 0.01
6. Others
 Sof(C75)=Sof(H75A)=Sof(H75B)=Sof(H75C)=Sof(C70)=Sof(H70A)=Sof(H70B)=Sof(H70C)=
 Sof(C74)=Sof(H74A)=Sof(H74B)=Sof(H74C)=1-FVAR(1)
 Sof(C72)=Sof(H72A)=Sof(H72B)=Sof(H72C)=Sof(C71)=Sof(H71A)=Sof(H71B)=Sof(H71C)=
 Sof(C73)=Sof(H73A)=Sof(H73B)=Sof(H73C)=FVAR(1)
 Sof(C66A)=Sof(H66D)=Sof(H66E)=Sof(H66F)=Sof(C68A)=Sof(H68D)=Sof(H68E)=
 Sof(H68F)=Sof(C67A)=Sof(H67D)=Sof(H67E)=Sof(H67F)=1-FVAR(2)
 Sof(C66)=Sof(H66A)=Sof(H66B)=Sof(H66C)=Sof(C68)=Sof(H68A)=Sof(H68B)=Sof(H68C)=
 Sof(C67)=Sof(H67A)=Sof(H67B)=Sof(H67C)=FVAR(2)
7.a Me refined with riding coordinates:
 C66(H66A,H66B,H66C), C68(H68A,H68B,H68C), C67(H67A,H67B,H67C), C66A(H66D,H66E,
 H66F), C68A(H68D,H68E,H68F), C67A(H67D,H67E,H67F)
7.b Aromatic/amide H refined with riding coordinates:
 C49(H49), C54(H54), C52(H52), C50(H50), C29(H29), C51(H51), C62(H62), C7(H7),
 C9(H9), C16(H16), C57(H57), C55(H55), C14(H14), C64(H64), C32(H32), C30(H30),
 C43(H43), C44(H44), C36(H36), C31(H31), C45(H45), C46(H46), C37(H37), C38(H38),
  C39(H39)
7.c Idealised Me refined as rotating group:
 C77(H77A,H77B,H77C), C79(H79A,H79B,H79C), C78(H78A,H78B,H78C), C18(H18A,H18B,
 H18C), C20(H20A,H20B,H20C), C19(H19A,H19B,H19C), C72(H72A,H72B,H72C), C71(H71A,
 H71B,H71C), C73(H73A,H73B,H73C), C75(H75A,H75B,H75C), C70(H70A,H70B,H70C),
 C74(H74A,H74B,H74C)
;
_olex2_submission_special_instructions 'No special instructions were received'

loop_
_space_group_symop_operation_xyz
'x, y, z'
'-x, -y, -z'

loop_
_atom_site_label
_atom_site_type_symbol
_atom_site_fract_x
_atom_site_fract_y
_atom_site_fract_z
_atom_site_U_iso_or_equiv
_atom_site_adp_type
_atom_site_occupancy
_atom_site_site_symmetry_order
_atom_site_calc_flag
_atom_site_refinement_flags_posn
_atom_site_refinement_flags_adp
_atom_site_refinement_flags_occupancy
_atom_site_disorder_assembly
_atom_site_disorder_group
S1 S 0.14543(13) 0.66288(10) 0.55232(8) 0.0866(5) Uani 1 1 d . . . . .
N2 N 0.2453(3) 0.2641(3) 0.6546(2) 0.0742(12) Uani 1 1 d . . . . .
N1 N 0.1447(3) 0.4810(3) 0.4695(2) 0.0670(11) Uani 1 1 d . . . . .
C3 C 0.1708(4) 0.4656(4) 0.5382(3) 0.0649(13) Uani 1 1 d . . . . .
C4 C 0.1759(4) 0.5409(4) 0.5802(3) 0.0672(14) Uani 1 1 d . . . . .
C28 C 0.3745(4) 0.4380(4) 0.7415(3) 0.0743(15) Uani 1 1 d . . . . .
C23 C 0.2238(4) 0.3562(4) 0.6305(3) 0.0681(14) Uani 1 1 d . . . . .
C48 C 0.1631(4) 0.4682(4) 0.8171(3) 0.0661(13) Uani 1 1 d . . . . .
C53 C 0.2310(4) 0.4287(4) 0.6747(3) 0.0676(14) Uani 1 1 d . . . . .
C22 C 0.1960(3) 0.3701(3) 0.5610(3) 0.0647(13) Uani 1 1 d . . . . .
C47 C 0.1664(4) 0.5406(4) 0.8631(3) 0.0714(15) Uani 1 1 d . . . . .
C12 C 0.1461(4) 0.4092(4) 0.4208(3) 0.0686(14) Uani 1 1 d . . . . .
C1 C 0.1245(4) 0.5673(4) 0.4340(3) 0.0677(14) Uani 1 1 d . . . . .
C25 C 0.2837(4) 0.2380(4) 0.7179(3) 0.0705(14) Uani 1 1 d . . . . .
C49 C 0.0593(4) 0.4479(4) 0.8308(3) 0.0718(14) Uani 1 1 d . . . . .
H49 H 0.056426 0.398095 0.799567 0.086 Uiso 1 1 calc R U . . .
C11 C 0.1239(4) 0.4510(4) 0.3537(3) 0.0711(15) Uani 1 1 d . . . . .
C54 C 0.2068(4) 0.5209(4) 0.6476(3) 0.0720(14) Uani 1 1 d . . . . .
H54 H 0.211497 0.572365 0.676129 0.086 Uiso 1 1 calc R U . . .
C52 C 0.0663(4) 0.5922(4) 0.9212(3) 0.0792(15) Uani 1 1 d . . . . .
H52 H 0.068236 0.642169 0.952713 0.095 Uiso 1 1 calc R U . . .
C13 C 0.1693(4) 0.3123(4) 0.4354(3) 0.0717(14) Uani 1 1 d . . . . .
C26 C 0.2960(4) 0.3011(4) 0.7661(3) 0.0710(14) Uani 1 1 d . . . . .
C27 C 0.2658(4) 0.4100(3) 0.7503(2) 0.0670(13) Uani 1 1 d . . . . .
C58 C 0.3165(4) 0.1366(4) 0.7199(3) 0.0747(15) Uani 1 1 d . . . . .
C60 C 0.2558(4) 0.1821(4) 0.6133(3) 0.0744(15) Uani 1 1 d . . . . .
C6 C 0.1218(4) 0.6543(4) 0.4620(3) 0.0745(15) Uani 1 1 d . . . . .
C50 C -0.0381(4) 0.4984(5) 0.8883(3) 0.0827(17) Uani 1 1 d . . . . .
H50 H -0.107130 0.483049 0.896845 0.099 Uiso 1 1 calc R U . . .
C29 C 0.4740(4) 0.3878(4) 0.6828(3) 0.0808(16) Uani 1 1 d . . . . .
H29 H 0.470995 0.340648 0.649081 0.097 Uiso 1 1 calc R U . . .
C61 C 0.2358(4) 0.1817(4) 0.5423(3) 0.0751(15) Uani 1 1 d . . . . .
C33 C 0.3789(4) 0.5069(4) 0.7905(3) 0.0769(15) Uani 1 1 d . . . . .
C10 C 0.1105(3) 0.5534(4) 0.3624(3) 0.0682(14) Uani 1 1 d . . . . .
C59 C 0.2984(4) 0.1007(4) 0.6516(3) 0.0765(15) Uani 1 1 d . . . . .
C51 C -0.0353(4) 0.5716(5) 0.9336(3) 0.0836(17) Uani 1 1 d . . . . .
H51 H -0.102718 0.607583 0.972885 0.100 Uiso 1 1 calc R U . . .
C62 C 0.2630(4) 0.0890(4) 0.5094(3) 0.0767(15) Uani 1 1 d . . . . .
H62 H 0.252437 0.082834 0.460638 0.092 Uiso 1 1 calc R U . . .
C7 C 0.1051(4) 0.7322(4) 0.4157(3) 0.0749(15) Uani 1 1 d . . . . .
H7 H 0.102792 0.793478 0.433906 0.090 Uiso 1 1 calc R U . . .
C9 C 0.0936(4) 0.6330(4) 0.3170(3) 0.0741(16) Uani 1 1 d . . . . .
H9 H 0.083489 0.625304 0.268293 0.089 Uiso 1 1 calc R U . . .
C8 C 0.0915(4) 0.7222(4) 0.3424(3) 0.0783(16) Uani 1 1 d . . . . .
C16 C 0.1251(4) 0.3888(4) 0.2975(3) 0.0795(16) Uani 1 1 d . . . . .
H16 H 0.111023 0.413281 0.251399 0.095 Uiso 1 1 calc R U . . .
C57 C 0.3620(4) 0.0978(4) 0.7786(3) 0.0805(16) Uani 1 1 d . . . . .
H57 H 0.383843 0.029840 0.783048 0.097 Uiso 1 1 calc R U . . .
C15 C 0.1468(4) 0.2902(4) 0.3080(3) 0.0778(15) Uani 1 1 d . . . . .
C55 C 0.3416(4) 0.2581(4) 0.8235(3) 0.0794(16) Uani 1 1 d . . . . .
H55 H 0.350252 0.298750 0.859685 0.095 Uiso 1 1 calc R U . . .
C14 C 0.1672(4) 0.2546(4) 0.3759(3) 0.0810(16) Uani 1 1 d . . . . .
H14 H 0.180451 0.187421 0.382111 0.097 Uiso 1 1 calc R U . . .
C64 C 0.3229(4) 0.0113(4) 0.6154(3) 0.0835(17) Uani 1 1 d . . . . .
H64 H 0.352025 -0.045823 0.638955 0.100 Uiso 1 1 calc R U . . .
C34 C 0.2764(4) 0.5663(4) 0.8564(3) 0.0752(15) Uani 1 1 d . . . . .
C76 C 0.0859(4) 0.8076(4) 0.2901(3) 0.0851(17) Uani 1 1 d . . . . .
C56 C 0.3754(4) 0.1580(4) 0.8308(3) 0.0797(16) Uani 1 1 d . . . . .
C63 C 0.3049(4) 0.0045(4) 0.5435(3) 0.0794(15) Uani 1 1 d D . . . .
C77 C 0.2104(4) 0.8081(4) 0.2522(3) 0.098(2) Uani 1 1 d . . . . .
H77A H 0.242045 0.820545 0.292148 0.148 Uiso 1 1 calc R U . . .
H77B H 0.210580 0.859069 0.216108 0.148 Uiso 1 1 calc R U . . .
H77C H 0.257528 0.745146 0.224369 0.148 Uiso 1 1 calc R U . . .
C32 C 0.4851(4) 0.5233(5) 0.7797(3) 0.0908(17) Uani 1 1 d . . . . .
H32 H 0.489463 0.569887 0.813185 0.109 Uiso 1 1 calc R U . . .
C30 C 0.5766(4) 0.4056(5) 0.6730(4) 0.0946(19) Uani 1 1 d . . . . .
H30 H 0.643237 0.370990 0.632571 0.114 Uiso 1 1 calc R U . . .
C35 C 0.2564(4) 0.6754(5) 0.8473(4) 0.0908(18) Uani 1 1 d . . . . .
C43 C 0.3324(4) 0.4723(5) 0.9713(3) 0.0909(18) Uani 1 1 d . . . . .
H43 H 0.337405 0.411468 0.950444 0.109 Uiso 1 1 calc R U . . .
C65 C 0.3351(5) -0.0948(4) 0.5029(4) 0.0901(16) Uani 1 1 d D U . . .
C69 C 0.4300(5) 0.1142(4) 0.8929(3) 0.0883(18) Uani 1 1 d . . . . .
C41 C 0.2954(5) 0.6454(6) 0.9642(4) 0.0963(19) Uani 1 1 d . . . . .
C44 C 0.3538(5) 0.4798(7) 1.0417(4) 0.107(2) Uani 1 1 d . . . . .
H44 H 0.373703 0.423561 1.068529 0.129 Uiso 1 1 calc R U . . .
C36 C 0.2332(4) 0.7280(5) 0.7864(4) 0.0963(19) Uani 1 1 d . . . . .
H36 H 0.228607 0.697226 0.742730 0.116 Uiso 1 1 calc R U . . .
C31 C 0.5824(5) 0.4731(6) 0.7215(4) 0.103(2) Uani 1 1 d . . . . .
H31 H 0.653054 0.485055 0.714961 0.123 Uiso 1 1 calc R U . . .
C79 C 0.0131(5) 0.9045(4) 0.3367(3) 0.104(2) Uani 1 1 d . . . . .
H79A H -0.063349 0.901341 0.365403 0.155 Uiso 1 1 calc R U . . .
H79B H 0.005413 0.956460 0.301541 0.155 Uiso 1 1 calc R U . . .
H79C H 0.050568 0.917685 0.372818 0.155 Uiso 1 1 calc R U . . .
C42 C 0.3038(4) 0.5554(5) 0.9328(3) 0.0849(17) Uani 1 1 d . . . . .
C45 C 0.3461(5) 0.5683(8) 1.0720(4) 0.119(3) Uani 1 1 d . . . . .
H45 H 0.361143 0.572108 1.119514 0.143 Uiso 1 1 calc R U . . .
C17 C 0.1460(5) 0.2230(4) 0.2449(3) 0.0956(19) Uani 1 1 d . . . . .
C78 C 0.0342(5) 0.7957(4) 0.2266(3) 0.105(2) Uani 1 1 d . . . . .
H78A H 0.084470 0.737808 0.192621 0.158 Uiso 1 1 calc R U . . .
H78B H 0.027342 0.852812 0.196541 0.158 Uiso 1 1 calc R U . . .
H78C H -0.042003 0.789029 0.250092 0.158 Uiso 1 1 calc R U . . .
B1 B 0.1978(5) 0.2843(4) 0.5110(3) 0.0713(17) Uani 1 1 d . . . . .
C40 C 0.2668(5) 0.7188(6) 0.9106(4) 0.104(2) Uani 1 1 d . . . . .
C18 C 0.0295(6) 0.2549(5) 0.2319(4) 0.122(2) Uani 1 1 d . . . . .
H18A H 0.008539 0.323687 0.222229 0.184 Uiso 1 1 calc R U . . .
H18B H -0.028301 0.244831 0.277681 0.184 Uiso 1 1 calc R U . . .
H18C H 0.032763 0.216746 0.187268 0.184 Uiso 1 1 calc R U . . .
C46 C 0.3168(5) 0.6519(6) 1.0341(4) 0.113(2) Uani 1 1 d . . . . .
H46 H 0.311305 0.712586 1.055597 0.135 Uiso 1 1 calc R U . . .
C37 C 0.2166(6) 0.8276(6) 0.7909(5) 0.117(2) Uani 1 1 d . . . . .
H37 H 0.198941 0.865780 0.750546 0.141 Uiso 1 1 calc R U . . .
C38 C 0.2261(6) 0.8698(6) 0.8544(6) 0.128(3) Uani 1 1 d . . . . .
H38 H 0.214872 0.937413 0.856741 0.154 Uiso 1 1 calc R U . . .
C39 C 0.2511(6) 0.8181(7) 0.9144(5) 0.129(3) Uani 1 1 d . . . . .
H39 H 0.257605 0.848965 0.957324 0.155 Uiso 1 1 calc R U . . .
C20 C 0.2375(6) 0.2306(5) 0.1680(4) 0.131(3) Uani 1 1 d . . . . .
H20A H 0.234902 0.190836 0.126429 0.197 Uiso 1 1 calc R U . . .
H20B H 0.314299 0.207416 0.174191 0.197 Uiso 1 1 calc R U . . .
H20C H 0.220653 0.298233 0.155054 0.197 Uiso 1 1 calc R U . . .
C19 C 0.1803(7) 0.1172(5) 0.2624(4) 0.144(3) Uani 1 1 d . . . . .
H19A H 0.118052 0.106173 0.304529 0.215 Uiso 1 1 calc R U . . .
H19B H 0.250316 0.100966 0.277715 0.215 Uiso 1 1 calc R U . . .
H19C H 0.194534 0.076233 0.216402 0.215 Uiso 1 1 calc R U . . .
C66 C 0.4631(7) -0.1514(6) 0.4902(6) 0.114(4) Uani 0.768(13) 1 d D . P A 1
H66A H 0.478030 -0.158203 0.539954 0.171 Uiso 0.768(13) 1 calc R U P A 1
H66B H 0.481688 -0.215731 0.465191 0.171 Uiso 0.768(13) 1 calc R U P A 1
H66C H 0.510934 -0.116241 0.457250 0.171 Uiso 0.768(13) 1 calc R U P A 1
C68 C 0.2655(12) -0.1531(9) 0.5521(9) 0.187(7) Uani 0.768(13) 1 d D U P A 1
H68A H 0.276348 -0.156402 0.603125 0.280 Uiso 0.768(13) 1 calc R U P A 1
H68B H 0.183893 -0.121962 0.557524 0.280 Uiso 0.768(13) 1 calc R U P A 1
H68C H 0.291028 -0.218694 0.527561 0.280 Uiso 0.768(13) 1 calc R U P A 1
C72 C 0.5494(12) 0.1249(12) 0.8710(8) 0.109(4) Uani 0.514(7) 1 d . U P B 1
H72A H 0.588940 0.092945 0.907493 0.164 Uiso 0.514(7) 1 calc R U P B 1
H72B H 0.542520 0.193777 0.872414 0.164 Uiso 0.514(7) 1 calc R U P B 1
H72C H 0.593667 0.094837 0.818841 0.164 Uiso 0.514(7) 1 calc R U P B 1
C67 C 0.3204(17) -0.0879(7) 0.4228(8) 0.186(8) Uani 0.768(13) 1 d D U P A 1
H67A H 0.340716 -0.153235 0.398964 0.280 Uiso 0.768(13) 1 calc R U P A 1
H67B H 0.240226 -0.052036 0.427088 0.280 Uiso 0.768(13) 1 calc R U P A 1
H67C H 0.370789 -0.054113 0.390792 0.280 Uiso 0.768(13) 1 calc R U P A 1
C71 C 0.4484(13) 0.0006(10) 0.8962(8) 0.116(4) Uani 0.514(7) 1 d . U P B 1
H71A H 0.498018 -0.032862 0.845990 0.174 Uiso 0.514(7) 1 calc R U P B 1
H71B H 0.373835 -0.010372 0.908643 0.174 Uiso 0.514(7) 1 calc R U P B 1
H71C H 0.484729 -0.024588 0.935848 0.174 Uiso 0.514(7) 1 calc R U P B 1
C73 C 0.3517(14) 0.1607(11) 0.9676(7) 0.122(4) Uani 0.514(7) 1 d . U P B 1
H73A H 0.386855 0.136022 1.007932 0.183 Uiso 0.514(7) 1 calc R U P B 1
H73B H 0.279374 0.146315 0.977784 0.183 Uiso 0.514(7) 1 calc R U P B 1
H73C H 0.336434 0.230875 0.967263 0.183 Uiso 0.514(7) 1 calc R U P B 1
C75 C 0.3538(13) 0.0619(12) 0.9472(8) 0.112(4) Uani 0.486(7) 1 d . U P B 2
H75A H 0.342622 0.013123 0.917030 0.167 Uiso 0.486(7) 1 calc R U P B 2
H75B H 0.279077 0.109067 0.974221 0.167 Uiso 0.486(7) 1 calc R U P B 2
H75C H 0.391253 0.030308 0.984782 0.167 Uiso 0.486(7) 1 calc R U P B 2
C70 C 0.5485(13) 0.0533(12) 0.8581(9) 0.115(4) Uani 0.486(7) 1 d . U P B 2
H70A H 0.584873 0.032913 0.898534 0.172 Uiso 0.486(7) 1 calc R U P B 2
H70B H 0.590708 0.089857 0.822013 0.172 Uiso 0.486(7) 1 calc R U P B 2
H70C H 0.549766 -0.003994 0.830418 0.172 Uiso 0.486(7) 1 calc R U P B 2
C74 C 0.4315(14) 0.1966(10) 0.9519(8) 0.109(4) Uani 0.486(7) 1 d . U P B 2
H74A H 0.456770 0.165335 0.994492 0.164 Uiso 0.486(7) 1 calc R U P B 2
H74B H 0.353935 0.243072 0.972355 0.164 Uiso 0.486(7) 1 calc R U P B 2
H74C H 0.484538 0.230666 0.924026 0.164 Uiso 0.486(7) 1 calc R U P B 2
C66A C 0.389(3) -0.1774(16) 0.5485(17) 0.123(11) Uani 0.232(13) 1 d D U P A 2
H66D H 0.336736 -0.171121 0.601268 0.184 Uiso 0.232(13) 1 calc R U P A 2
H66E H 0.400370 -0.240020 0.523329 0.184 Uiso 0.232(13) 1 calc R U P A 2
H66F H 0.462720 -0.173445 0.549855 0.184 Uiso 0.232(13) 1 calc R U P A 2
C68A C 0.2204(19) -0.107(2) 0.505(3) 0.143(16) Uani 0.232(13) 1 d D . P A 2
H68D H 0.172694 -0.102934 0.558965 0.215 Uiso 0.232(13) 1 calc R U P A 2
H68E H 0.180686 -0.055117 0.478366 0.215 Uiso 0.232(13) 1 calc R U P A 2
H68F H 0.234297 -0.169807 0.479917 0.215 Uiso 0.232(13) 1 calc R U P A 2
C67A C 0.410(3) -0.100(2) 0.4215(12) 0.131(12) Uani 0.232(13) 1 d D U P A 2
H67D H 0.373461 -0.046711 0.394815 0.196 Uiso 0.232(13) 1 calc R U P A 2
H67E H 0.484829 -0.095426 0.421470 0.196 Uiso 0.232(13) 1 calc R U P A 2
H67F H 0.422480 -0.162002 0.394944 0.196 Uiso 0.232(13) 1 calc R U P A 2

loop_
_atom_site_aniso_label
_atom_site_aniso_U_11
_atom_site_aniso_U_22
_atom_site_aniso_U_33
_atom_site_aniso_U_23
_atom_site_aniso_U_13
_atom_site_aniso_U_12
S1 0.0933(10) 0.0749(9) 0.0798(9) 0.0403(7) -0.0263(8) -0.0134(7)
N2 0.065(3) 0.074(3) 0.069(3) 0.039(2) -0.018(2) -0.006(2)
N1 0.048(2) 0.071(3) 0.060(2) 0.033(2) -0.0062(19) -0.0025(19)
C3 0.042(2) 0.073(3) 0.060(3) 0.034(3) -0.004(2) -0.003(2)
C4 0.053(3) 0.062(3) 0.066(3) 0.031(3) -0.005(2) -0.005(2)
C28 0.045(3) 0.095(4) 0.065(3) 0.039(3) -0.010(2) -0.007(3)
C23 0.051(3) 0.068(3) 0.061(3) 0.029(3) -0.002(2) -0.001(2)
C48 0.045(3) 0.084(4) 0.055(3) 0.032(3) -0.009(2) -0.008(2)
C53 0.043(3) 0.074(3) 0.057(3) 0.028(3) 0.001(2) 0.003(2)
C22 0.039(2) 0.075(3) 0.058(3) 0.033(3) -0.003(2) -0.002(2)
C47 0.041(3) 0.099(4) 0.057(3) 0.033(3) -0.005(2) -0.010(3)
C12 0.042(3) 0.082(4) 0.059(3) 0.030(3) -0.005(2) 0.000(2)
C1 0.039(2) 0.071(3) 0.067(3) 0.036(3) -0.001(2) 0.003(2)
C25 0.052(3) 0.087(4) 0.058(3) 0.038(3) -0.013(2) -0.009(3)
C49 0.050(3) 0.099(4) 0.056(3) 0.032(3) -0.010(2) -0.017(3)
C11 0.046(3) 0.088(4) 0.058(3) 0.033(3) -0.006(2) -0.004(3)
C54 0.053(3) 0.081(3) 0.063(3) 0.029(3) -0.008(2) -0.007(2)
C52 0.050(3) 0.107(4) 0.066(3) 0.028(3) -0.010(3) -0.015(3)
C13 0.049(3) 0.079(3) 0.065(3) 0.031(3) -0.008(2) -0.001(2)
C26 0.050(3) 0.086(4) 0.060(3) 0.034(3) -0.011(2) -0.006(3)
C27 0.043(3) 0.078(3) 0.057(3) 0.026(2) -0.002(2) -0.002(2)
C58 0.056(3) 0.083(4) 0.068(3) 0.045(3) -0.012(2) -0.008(2)
C60 0.059(3) 0.073(4) 0.075(3) 0.034(3) -0.015(3) -0.006(3)
C6 0.044(3) 0.077(4) 0.075(3) 0.042(3) -0.002(2) -0.001(2)
C50 0.048(3) 0.121(5) 0.067(3) 0.043(3) -0.011(3) -0.020(3)
C29 0.051(3) 0.092(4) 0.071(3) 0.029(3) -0.001(3) -0.003(3)
C61 0.058(3) 0.077(4) 0.071(3) 0.034(3) -0.013(3) -0.003(3)
C33 0.043(3) 0.102(4) 0.069(3) 0.030(3) -0.007(2) -0.012(3)
C10 0.038(2) 0.081(4) 0.062(3) 0.035(3) -0.002(2) -0.001(2)
C59 0.062(3) 0.071(4) 0.076(4) 0.040(3) -0.013(3) -0.004(3)
C51 0.043(3) 0.118(5) 0.063(3) 0.025(3) 0.000(2) -0.005(3)
C62 0.064(3) 0.070(4) 0.080(3) 0.028(3) -0.017(3) -0.006(3)
C7 0.050(3) 0.078(3) 0.078(3) 0.037(3) -0.009(2) -0.008(2)
C9 0.047(3) 0.091(4) 0.068(3) 0.050(3) -0.011(2) -0.009(3)
C8 0.048(3) 0.084(4) 0.082(4) 0.048(3) -0.011(2) -0.005(3)
C16 0.056(3) 0.098(4) 0.060(3) 0.035(3) -0.009(3) -0.002(3)
C57 0.064(3) 0.090(4) 0.078(4) 0.050(3) -0.021(3) -0.015(3)
C15 0.066(3) 0.087(4) 0.064(3) 0.026(3) -0.018(3) -0.005(3)
C55 0.062(3) 0.097(4) 0.063(3) 0.036(3) -0.015(2) -0.010(3)
C14 0.070(3) 0.078(4) 0.075(4) 0.032(3) -0.018(3) -0.003(3)
C64 0.062(3) 0.072(4) 0.101(4) 0.049(3) -0.022(3) -0.007(3)
C34 0.046(3) 0.095(4) 0.068(3) 0.023(3) -0.005(2) -0.012(3)
C76 0.063(3) 0.092(4) 0.089(4) 0.056(3) -0.020(3) -0.016(3)
C56 0.059(3) 0.097(4) 0.072(3) 0.045(3) -0.020(3) -0.013(3)
C63 0.065(3) 0.073(3) 0.091(4) 0.034(3) -0.022(3) -0.013(3)
C77 0.074(4) 0.109(4) 0.105(4) 0.068(4) -0.019(3) -0.033(3)
C32 0.051(3) 0.122(5) 0.082(4) 0.021(3) -0.005(3) -0.020(3)
C30 0.045(3) 0.122(5) 0.085(4) 0.035(4) 0.002(3) -0.005(3)
C35 0.045(3) 0.116(5) 0.090(4) 0.030(4) -0.004(3) -0.014(3)
C43 0.044(3) 0.138(5) 0.076(4) 0.025(4) -0.013(3) -0.014(3)
C65 0.084(3) 0.078(3) 0.103(3) 0.029(3) -0.034(3) -0.015(3)
C69 0.078(4) 0.099(4) 0.075(4) 0.045(3) -0.029(3) -0.010(3)
C41 0.055(3) 0.131(6) 0.083(4) 0.011(4) -0.007(3) -0.017(4)
C44 0.055(3) 0.174(8) 0.074(4) 0.026(4) -0.017(3) -0.015(4)
C36 0.062(3) 0.099(5) 0.110(5) 0.033(4) -0.008(3) -0.020(3)
C31 0.052(4) 0.145(6) 0.094(5) 0.033(4) -0.007(3) -0.025(4)
C79 0.087(4) 0.087(4) 0.111(5) 0.058(4) -0.019(4) -0.009(3)
C42 0.042(3) 0.121(5) 0.071(4) 0.017(4) 0.000(3) -0.015(3)
C45 0.066(4) 0.190(9) 0.082(5) 0.002(6) -0.011(3) -0.025(5)
C17 0.094(4) 0.099(4) 0.068(4) 0.021(3) -0.023(3) 0.001(3)
C78 0.098(4) 0.109(5) 0.109(4) 0.077(4) -0.042(4) -0.029(4)
B1 0.048(3) 0.075(4) 0.070(4) 0.027(3) -0.005(3) -0.005(3)
C40 0.068(4) 0.125(6) 0.100(5) 0.015(5) -0.007(4) -0.021(4)
C18 0.113(5) 0.127(6) 0.122(5) 0.016(4) -0.054(5) -0.014(4)
C46 0.074(4) 0.159(7) 0.091(5) -0.013(5) -0.013(4) -0.029(4)
C37 0.080(4) 0.124(7) 0.122(6) 0.038(5) -0.006(4) -0.022(4)
C38 0.104(6) 0.111(6) 0.146(7) 0.015(6) -0.010(5) -0.031(5)
C39 0.106(6) 0.131(7) 0.134(7) 0.011(6) -0.015(5) -0.037(5)
C20 0.123(6) 0.145(6) 0.082(4) 0.012(4) -0.013(4) -0.002(5)
C19 0.195(8) 0.100(5) 0.128(6) 0.015(4) -0.077(6) -0.011(5)
C66 0.081(6) 0.104(6) 0.131(8) -0.005(6) -0.020(5) -0.006(5)
C68 0.130(11) 0.115(9) 0.263(17) -0.009(10) 0.046(11) -0.067(9)
C72 0.111(7) 0.121(8) 0.111(6) 0.054(7) -0.068(5) -0.031(7)
C67 0.30(2) 0.092(7) 0.203(13) 0.007(8) -0.176(15) -0.010(10)
C71 0.126(8) 0.120(8) 0.109(7) 0.067(6) -0.066(6) -0.025(6)
C73 0.137(8) 0.130(8) 0.094(6) 0.063(6) -0.058(6) -0.018(7)
C75 0.129(8) 0.125(8) 0.096(7) 0.075(6) -0.060(6) -0.041(6)
C70 0.109(7) 0.124(8) 0.119(7) 0.054(7) -0.065(6) -0.022(7)
C74 0.127(8) 0.120(8) 0.098(6) 0.054(6) -0.076(6) -0.026(6)
C66A 0.124(15) 0.112(13) 0.129(14) 0.012(9) -0.046(10) -0.025(9)
C68A 0.11(2) 0.08(2) 0.25(5) 0.05(3) -0.07(3) -0.034(19)
C67A 0.133(14) 0.126(14) 0.126(13) 0.005(9) -0.026(9) -0.043(10)

loop_
_atom_type_symbol
_atom_type_description
_atom_type_scat_dispersion_real
_atom_type_scat_dispersion_imag
_atom_type_scat_source
C C 0.0181 0.0091 'International Tables Vol C Tables 4.2.6.8 and 6.1.1.4'
H H 0.0000 0.0000 'International Tables Vol C Tables 4.2.6.8 and 6.1.1.4'
B B 0.0090 0.0039 'International Tables Vol C Tables 4.2.6.8 and 6.1.1.4'
N N 0.0311 0.0180 'International Tables Vol C Tables 4.2.6.8 and 6.1.1.4'
O O 0.0492 0.0322 'International Tables Vol C Tables 4.2.6.8 and 6.1.1.4'
S S 0.3331 0.5567 'International Tables Vol C Tables 4.2.6.8 and 6.1.1.4'

loop_
_geom_angle_atom_site_label_1
_geom_angle_atom_site_label_2
_geom_angle_atom_site_label_3
_geom_angle
_geom_angle_site_symmetry_1
_geom_angle_site_symmetry_3
_geom_angle_publ_flag
C6 S1 C4 103.6(3) . . ?
C23 N2 C25 122.9(5) . . ?
C23 N2 C60 126.3(4) . . ?
C60 N2 C25 109.6(4) . . ?
C3 N1 C1 126.8(5) . . ?
C12 N1 C3 124.8(4) . . ?
C12 N1 C1 108.1(4) . . ?
N1 C3 C22 117.2(5) . . ?
C4 C3 N1 120.7(4) . . ?
C4 C3 C22 122.1(4) . . ?
C3 C4 S1 123.2(4) . . ?
C3 C4 C54 118.5(4) . . ?
C54 C4 S1 118.3(5) . . ?
C29 C28 C27 117.3(6) . . ?
C33 C28 C27 123.2(4) . . ?
C33 C28 C29 119.5(5) . . ?
N2 C23 C53 118.9(4) . . ?
N2 C23 C22 116.7(5) . . ?
C53 C23 C22 124.4(4) . . ?
C47 C48 C49 118.7(5) . . ?
C47 C48 C27 123.6(4) . . ?
C49 C48 C27 117.6(5) . . ?
C23 C53 C54 116.2(4) . . ?
C23 C53 C27 123.1(4) . . ?
C54 C53 C27 120.7(5) . . ?
C3 C22 C23 116.0(5) . . ?
C3 C22 B1 122.0(4) . . ?
C23 C22 B1 121.9(4) . . ?
C48 C47 C52 119.3(5) . . ?
C48 C47 C34 123.7(4) . . ?
C52 C47 C34 117.0(5) . . ?
N1 C12 C11 108.7(5) . . ?
N1 C12 C13 124.6(4) . . ?
C13 C12 C11 126.7(6) . . ?
N1 C1 C10 110.6(5) . . ?
C6 C1 N1 126.1(5) . . ?
C6 C1 C10 123.2(4) . . ?
N2 C25 C58 109.2(5) . . ?
C26 C25 N2 124.4(5) . . ?
C26 C25 C58 126.1(4) . . ?
C48 C49 H49 119.3 . . ?
C50 C49 C48 121.5(6) . . ?
C50 C49 H49 119.3 . . ?
C12 C11 C10 107.1(5) . . ?
C16 C11 C12 116.6(5) . . ?
C16 C11 C10 136.2(4) . . ?
C4 C54 H54 118.6 . . ?
C53 C54 C4 122.7(5) . . ?
C53 C54 H54 118.6 . . ?
C47 C52 H52 119.4 . . ?
C51 C52 C47 121.2(6) . . ?
C51 C52 H52 119.4 . . ?
C12 C13 C14 112.9(4) . . ?
C12 C13 B1 116.5(5) . . ?
C14 C13 B1 130.5(5) . . ?
C25 C26 C27 118.9(4) . . ?
C25 C26 C55 114.6(5) . . ?
C55 C26 C27 126.5(6) . . ?
C28 C27 C53 109.5(3) . . ?
C28 C27 C26 106.5(4) . . ?
C48 C27 C28 112.8(5) . . ?
C48 C27 C53 107.7(3) . . ?
C48 C27 C26 108.8(3) . . ?
C26 C27 C53 111.5(4) . . ?
C25 C58 C59 105.5(4) . . ?
C57 C58 C25 116.6(6) . . ?
C57 C58 C59 137.8(5) . . ?
N2 C60 C61 124.5(4) . . ?
N2 C60 C59 108.6(5) . . ?
C61 C60 C59 126.7(6) . . ?
C1 C6 S1 119.4(3) . . ?
C1 C6 C7 117.5(5) . . ?
C7 C6 S1 123.0(5) . . ?
C49 C50 H50 120.1 . . ?
C49 C50 C51 119.8(5) . . ?
C51 C50 H50 120.1 . . ?
C28 C29 H29 119.5 . . ?
C30 C29 C28 121.0(6) . . ?
C30 C29 H29 119.5 . . ?
C60 C61 B1 114.9(5) . . ?
C62 C61 C60 113.0(4) . . ?
C62 C61 B1 131.8(5) . . ?
C28 C33 C34 124.3(5) . . ?
C28 C33 C32 118.5(5) . . ?
C32 C33 C34 117.2(6) . . ?
C1 C10 C11 105.4(4) . . ?
C1 C10 C9 118.2(5) . . ?
C9 C10 C11 136.3(5) . . ?
C60 C59 C58 107.1(5) . . ?
C64 C59 C58 135.8(4) . . ?
C64 C59 C60 116.8(5) . . ?
C52 C51 H51 120.3 . . ?
C50 C51 C52 119.5(5) . . ?
C50 C51 H51 120.3 . . ?
C61 C62 H62 118.0 . . ?
C61 C62 C63 124.0(5) . . ?
C63 C62 H62 118.0 . . ?
C6 C7 H7 119.1 . . ?
C6 C7 C8 121.9(5) . . ?
C8 C7 H7 119.1 . . ?
C10 C9 H9 119.6 . . ?
C8 C9 C10 120.8(5) . . ?
C8 C9 H9 119.6 . . ?
C7 C8 C76 119.6(6) . . ?
C9 C8 C7 118.5(4) . . ?
C9 C8 C76 121.7(5) . . ?
C11 C16 H16 119.8 . . ?
C11 C16 C15 120.3(5) . . ?
C15 C16 H16 119.8 . . ?
C58 C57 H57 119.8 . . ?
C56 C57 C58 120.5(5) . . ?
C56 C57 H57 119.8 . . ?
C16 C15 C14 119.6(6) . . ?
C16 C15 C17 119.2(5) . . ?
C14 C15 C17 121.2(5) . . ?
C26 C55 H55 118.3 . . ?
C26 C55 C56 123.4(6) . . ?
C56 C55 H55 118.3 . . ?
C13 C14 H14 118.1 . . ?
C15 C14 C13 123.8(5) . . ?
C15 C14 H14 118.1 . . ?
C59 C64 H64 119.9 . . ?
C59 C64 C63 120.1(4) . . ?
C63 C64 H64 119.9 . . ?
C33 C34 C47 112.2(5) . . ?
C33 C34 C35 110.2(4) . . ?
C33 C34 C42 111.0(4) . . ?
C35 C34 C47 111.1(4) . . ?
C42 C34 C47 110.7(4) . . ?
C42 C34 C35 101.2(5) . . ?
C77 C76 C8 107.2(4) . . ?
C79 C76 C8 111.4(4) . . ?
C79 C76 C77 109.6(5) . . ?
C79 C76 C78 108.2(4) . . ?
C78 C76 C8 111.4(5) . . ?
C78 C76 C77 108.9(5) . . ?
C57 C56 C55 118.8(5) . . ?
C57 C56 C69 120.0(5) . . ?
C55 C56 C69 121.2(6) . . ?
C62 C63 C64 119.3(5) . . ?
C62 C63 C65 120.9(5) . . ?
C64 C63 C65 119.8(4) . . ?
C76 C77 H77A 109.5 . . ?
C76 C77 H77B 109.5 . . ?
C76 C77 H77C 109.5 . . ?
H77A C77 H77B 109.5 . . ?
H77A C77 H77C 109.5 . . ?
H77B C77 H77C 109.5 . . ?
C33 C32 H32 119.3 . . ?
C31 C32 C33 121.3(6) . . ?
C31 C32 H32 119.3 . . ?
C29 C30 H30 119.9 . . ?
C31 C30 C29 120.2(6) . . ?
C31 C30 H30 119.9 . . ?
C36 C35 C34 128.2(7) . . ?
C36 C35 C40 121.5(7) . . ?
C40 C35 C34 110.2(6) . . ?
C44 C43 H43 120.6 . . ?
C42 C43 H43 120.6 . . ?
C42 C43 C44 118.9(7) . . ?
C63 C65 C66 109.8(5) . . ?
C63 C65 C68 110.5(6) . . ?
C63 C65 C68A 105.6(13) . . ?
C68 C65 C66 107.4(8) . . ?
C67 C65 C63 112.4(5) . . ?
C67 C65 C66 105.6(8) . . ?
C67 C65 C68 111.0(9) . . ?
C66A C65 C63 111.7(12) . . ?
C66A C65 C68A 105.2(16) . . ?
C67A C65 C63 110.8(13) . . ?
C67A C65 C66A 112.2(17) . . ?
C67A C65 C68A 110.9(18) . . ?
C56 C69 C71 112.2(6) . . ?
C56 C69 C75 109.5(6) . . ?
C56 C69 C74 112.9(6) . . ?
C72 C69 C56 107.5(6) . . ?
C72 C69 C71 106.2(8) . . ?
C73 C69 C56 108.2(6) . . ?
C73 C69 C72 115.7(10) . . ?
C73 C69 C71 107.1(8) . . ?
C75 C69 C74 102.4(9) . . ?
C70 C69 C56 110.8(7) . . ?
C70 C69 C75 113.8(9) . . ?
C70 C69 C74 107.3(10) . . ?
C42 C41 C40 108.3(6) . . ?
C46 C41 C42 120.1(7) . . ?
C46 C41 C40 131.5(8) . . ?
C43 C44 H44 119.8 . . ?
C45 C44 C43 120.5(7) . . ?
C45 C44 H44 119.8 . . ?
C35 C36 H36 120.8 . . ?
C35 C36 C37 118.4(7) . . ?
C37 C36 H36 120.8 . . ?
C32 C31 H31 120.2 . . ?
C30 C31 C32 119.5(6) . . ?
C30 C31 H31 120.2 . . ?
C76 C79 H79A 109.5 . . ?
C76 C79 H79B 109.5 . . ?
C76 C79 H79C 109.5 . . ?
H79A C79 H79B 109.5 . . ?
H79A C79 H79C 109.5 . . ?
H79B C79 H79C 109.5 . . ?
C43 C42 C34 128.9(7) . . ?
C43 C42 C41 120.4(6) . . ?
C41 C42 C34 110.7(5) . . ?
C44 C45 H45 119.5 . . ?
C44 C45 C46 121.1(8) . . ?
C46 C45 H45 119.5 . . ?
C15 C17 C20 108.6(6) . . ?
C18 C17 C15 110.2(5) . . ?
C18 C17 C20 107.9(5) . . ?
C18 C17 C19 111.2(6) . . ?
C19 C17 C15 112.5(5) . . ?
C19 C17 C20 106.3(5) . . ?
C76 C78 H78A 109.5 . . ?
C76 C78 H78B 109.5 . . ?
C76 C78 H78C 109.5 . . ?
H78A C78 H78B 109.5 . . ?
H78A C78 H78C 109.5 . . ?
H78B C78 H78C 109.5 . . ?
C22 B1 C61 115.3(5) . . ?
C13 B1 C22 114.8(4) . . ?
C13 B1 C61 129.8(6) . . ?
C35 C40 C41 109.5(7) . . ?
C35 C40 C39 119.8(7) . . ?
C39 C40 C41 130.7(8) . . ?
C17 C18 H18A 109.5 . . ?
C17 C18 H18B 109.5 . . ?
C17 C18 H18C 109.5 . . ?
H18A C18 H18B 109.5 . . ?
H18A C18 H18C 109.5 . . ?
H18B C18 H18C 109.5 . . ?
C41 C46 H46 120.5 . . ?
C45 C46 C41 119.0(8) . . ?
C45 C46 H46 120.5 . . ?
C36 C37 H37 120.3 . . ?
C38 C37 C36 119.3(7) . . ?
C38 C37 H37 120.3 . . ?
C37 C38 H38 118.6 . . ?
C39 C38 C37 122.7(8) . . ?
C39 C38 H38 118.6 . . ?
C40 C39 H39 120.9 . . ?
C38 C39 C40 118.2(8) . . ?
C38 C39 H39 120.9 . . ?
C17 C20 H20A 109.5 . . ?
C17 C20 H20B 109.5 . . ?
C17 C20 H20C 109.5 . . ?
H20A C20 H20B 109.5 . . ?
H20A C20 H20C 109.5 . . ?
H20B C20 H20C 109.5 . . ?
C17 C19 H19A 109.5 . . ?
C17 C19 H19B 109.5 . . ?
C17 C19 H19C 109.5 . . ?
H19A C19 H19B 109.5 . . ?
H19A C19 H19C 109.5 . . ?
H19B C19 H19C 109.5 . . ?
C65 C66 H66A 109.5 . . ?
C65 C66 H66B 109.5 . . ?
C65 C66 H66C 109.5 . . ?
H66A C66 H66B 109.5 . . ?
H66A C66 H66C 109.5 . . ?
H66B C66 H66C 109.5 . . ?
C65 C68 H68A 109.5 . . ?
C65 C68 H68B 109.5 . . ?
C65 C68 H68C 109.5 . . ?
H68A C68 H68B 109.5 . . ?
H68A C68 H68C 109.5 . . ?
H68B C68 H68C 109.5 . . ?
C69 C72 H72A 109.5 . . ?
C69 C72 H72B 109.5 . . ?
C69 C72 H72C 109.5 . . ?
H72A C72 H72B 109.5 . . ?
H72A C72 H72C 109.5 . . ?
H72B C72 H72C 109.5 . . ?
C65 C67 H67A 109.5 . . ?
C65 C67 H67B 109.5 . . ?
C65 C67 H67C 109.5 . . ?
H67A C67 H67B 109.5 . . ?
H67A C67 H67C 109.5 . . ?
H67B C67 H67C 109.5 . . ?
C69 C71 H71A 109.5 . . ?
C69 C71 H71B 109.5 . . ?
C69 C71 H71C 109.5 . . ?
H71A C71 H71B 109.5 . . ?
H71A C71 H71C 109.5 . . ?
H71B C71 H71C 109.5 . . ?
C69 C73 H73A 109.5 . . ?
C69 C73 H73B 109.5 . . ?
C69 C73 H73C 109.5 . . ?
H73A C73 H73B 109.5 . . ?
H73A C73 H73C 109.5 . . ?
H73B C73 H73C 109.5 . . ?
C69 C75 H75A 109.5 . . ?
C69 C75 H75B 109.5 . . ?
C69 C75 H75C 109.5 . . ?
H75A C75 H75B 109.5 . . ?
H75A C75 H75C 109.5 . . ?
H75B C75 H75C 109.5 . . ?
C69 C70 H70A 109.5 . . ?
C69 C70 H70B 109.5 . . ?
C69 C70 H70C 109.5 . . ?
H70A C70 H70B 109.5 . . ?
H70A C70 H70C 109.5 . . ?
H70B C70 H70C 109.5 . . ?
C69 C74 H74A 109.5 . . ?
C69 C74 H74B 109.5 . . ?
C69 C74 H74C 109.5 . . ?
H74A C74 H74B 109.5 . . ?
H74A C74 H74C 109.5 . . ?
H74B C74 H74C 109.5 . . ?
C65 C66A H66D 109.5 . . ?
C65 C66A H66E 109.5 . . ?
C65 C66A H66F 109.5 . . ?
H66D C66A H66E 109.5 . . ?
H66D C66A H66F 109.5 . . ?
H66E C66A H66F 109.5 . . ?
C65 C68A H68D 109.5 . . ?
C65 C68A H68E 109.5 . . ?
C65 C68A H68F 109.5 . . ?
H68D C68A H68E 109.5 . . ?
H68D C68A H68F 109.5 . . ?
H68E C68A H68F 109.5 . . ?
C65 C67A H67D 109.5 . . ?
C65 C67A H67E 109.5 . . ?
C65 C67A H67F 109.5 . . ?
H67D C67A H67E 109.5 . . ?
H67D C67A H67F 109.5 . . ?
H67E C67A H67F 109.5 . . ?

loop_
_geom_bond_atom_site_label_1
_geom_bond_atom_site_label_2
_geom_bond_distance
_geom_bond_site_symmetry_2
_geom_bond_publ_flag
S1 C4 1.792(5) . ?
S1 C6 1.778(6) . ?
N2 C23 1.372(6) . ?
N2 C25 1.389(6) . ?
N2 C60 1.377(7) . ?
N1 C3 1.387(6) . ?
N1 C12 1.382(6) . ?
N1 C1 1.388(5) . ?
C3 C4 1.385(7) . ?
C3 C22 1.409(6) . ?
C4 C54 1.399(6) . ?
C28 C27 1.538(7) . ?
C28 C29 1.398(7) . ?
C28 C33 1.385(7) . ?
C23 C53 1.387(7) . ?
C23 C22 1.411(6) . ?
C48 C47 1.384(7) . ?
C48 C49 1.405(6) . ?
C48 C27 1.528(6) . ?
C53 C54 1.396(6) . ?
C53 C27 1.567(6) . ?
C22 B1 1.557(8) . ?
C47 C52 1.402(7) . ?
C47 C34 1.544(7) . ?
C12 C11 1.419(6) . ?
C12 C13 1.386(7) . ?
C1 C6 1.366(7) . ?
C1 C10 1.399(7) . ?
C25 C26 1.365(7) . ?
C25 C58 1.407(7) . ?
C49 H49 0.9500 . ?
C49 C50 1.373(7) . ?
C11 C10 1.454(7) . ?
C11 C16 1.380(7) . ?
C54 H54 0.9500 . ?
C52 H52 0.9500 . ?
C52 C51 1.383(7) . ?
C13 C14 1.402(7) . ?
C13 B1 1.544(7) . ?
C26 C27 1.553(7) . ?
C26 C55 1.393(6) . ?
C58 C59 1.471(8) . ?
C58 C57 1.396(6) . ?
C60 C61 1.396(7) . ?
C60 C59 1.407(6) . ?
C6 C7 1.399(6) . ?
C50 H50 0.9500 . ?
C50 C51 1.382(8) . ?
C29 H29 0.9500 . ?
C29 C30 1.382(8) . ?
C61 C62 1.388(7) . ?
C61 B1 1.571(7) . ?
C33 C34 1.524(7) . ?
C33 C32 1.416(7) . ?
C10 C9 1.409(6) . ?
C59 C64 1.376(7) . ?
C51 H51 0.9500 . ?
C62 H62 0.9500 . ?
C62 C63 1.395(6) . ?
C7 H7 0.9500 . ?
C7 C8 1.417(7) . ?
C9 H9 0.9500 . ?
C9 C8 1.379(7) . ?
C8 C76 1.546(6) . ?
C16 H16 0.9500 . ?
C16 C15 1.397(7) . ?
C57 H57 0.9500 . ?
C57 C56 1.394(8) . ?
C15 C14 1.398(7) . ?
C15 C17 1.534(8) . ?
C55 H55 0.9500 . ?
C55 C56 1.401(7) . ?
C14 H14 0.9500 . ?
C64 H64 0.9500 . ?
C64 C63 1.411(7) . ?
C34 C35 1.542(8) . ?
C34 C42 1.530(7) . ?
C76 C77 1.544(7) . ?
C76 C79 1.533(8) . ?
C76 C78 1.536(8) . ?
C56 C69 1.532(7) . ?
C63 C65 1.523(8) . ?
C77 H77A 0.9800 . ?
C77 H77B 0.9800 . ?
C77 H77C 0.9800 . ?
C32 H32 0.9500 . ?
C32 C31 1.378(8) . ?
C30 H30 0.9500 . ?
C30 C31 1.374(8) . ?
C35 C36 1.388(8) . ?
C35 C40 1.392(9) . ?
C43 H43 0.9500 . ?
C43 C44 1.405(8) . ?
C43 C42 1.389(8) . ?
C65 C66 1.542(9) . ?
C65 C68 1.511(11) . ?
C65 C67 1.528(11) . ?
C65 C66A 1.547(16) . ?
C65 C68A 1.527(17) . ?
C65 C67A 1.499(17) . ?
C69 C72 1.524(15) . ?
C69 C71 1.601(14) . ?
C69 C73 1.458(15) . ?
C69 C75 1.538(14) . ?
C69 C70 1.456(16) . ?
C69 C74 1.641(16) . ?
C41 C42 1.405(8) . ?
C41 C40 1.467(9) . ?
C41 C46 1.395(9) . ?
C44 H44 0.9500 . ?
C44 C45 1.379(10) . ?
C36 H36 0.9500 . ?
C36 C37 1.401(9) . ?
C31 H31 0.9500 . ?
C79 H79A 0.9800 . ?
C79 H79B 0.9800 . ?
C79 H79C 0.9800 . ?
C45 H45 0.9500 . ?
C45 C46 1.390(10) . ?
C17 C18 1.515(8) . ?
C17 C20 1.565(8) . ?
C17 C19 1.519(8) . ?
C78 H78A 0.9800 . ?
C78 H78B 0.9800 . ?
C78 H78C 0.9800 . ?
C40 C39 1.398(10) . ?
C18 H18A 0.9800 . ?
C18 H18B 0.9800 . ?
C18 H18C 0.9800 . ?
C46 H46 0.9500 . ?
C37 H37 0.9500 . ?
C37 C38 1.380(10) . ?
C38 H38 0.9500 . ?
C38 C39 1.376(11) . ?
C39 H39 0.9500 . ?
C20 H20A 0.9800 . ?
C20 H20B 0.9800 . ?
C20 H20C 0.9800 . ?
C19 H19A 0.9800 . ?
C19 H19B 0.9800 . ?
C19 H19C 0.9800 . ?
C66 H66A 0.9800 . ?
C66 H66B 0.9800 . ?
C66 H66C 0.9800 . ?
C68 H68A 0.9800 . ?
C68 H68B 0.9800 . ?
C68 H68C 0.9800 . ?
C72 H72A 0.9800 . ?
C72 H72B 0.9800 . ?
C72 H72C 0.9800 . ?
C67 H67A 0.9800 . ?
C67 H67B 0.9800 . ?
C67 H67C 0.9800 . ?
C71 H71A 0.9800 . ?
C71 H71B 0.9800 . ?
C71 H71C 0.9800 . ?
C73 H73A 0.9800 . ?
C73 H73B 0.9800 . ?
C73 H73C 0.9800 . ?
C75 H75A 0.9800 . ?
C75 H75B 0.9800 . ?
C75 H75C 0.9800 . ?
C70 H70A 0.9800 . ?
C70 H70B 0.9800 . ?
C70 H70C 0.9800 . ?
C74 H74A 0.9800 . ?
C74 H74B 0.9800 . ?
C74 H74C 0.9800 . ?
C66A H66D 0.9800 . ?
C66A H66E 0.9800 . ?
C66A H66F 0.9800 . ?
C68A H68D 0.9800 . ?
C68A H68E 0.9800 . ?
C68A H68F 0.9800 . ?
C67A H67D 0.9800 . ?
C67A H67E 0.9800 . ?
C67A H67F 0.9800 . ?

loop_
_geom_torsion_atom_site_label_1
_geom_torsion_atom_site_label_2
_geom_torsion_atom_site_label_3
_geom_torsion_atom_site_label_4
_geom_torsion
_geom_torsion_site_symmetry_1
_geom_torsion_site_symmetry_2
_geom_torsion_site_symmetry_3
_geom_torsion_site_symmetry_4
_geom_torsion_publ_flag
S1 C4 C54 C53 179.3(3) . . . . ?
S1 C6 C7 C8 177.2(3) . . . . ?
N2 C23 C53 C54 -179.2(4) . . . . ?
N2 C23 C53 C27 1.6(7) . . . . ?
N2 C23 C22 C3 178.2(4) . . . . ?
N2 C23 C22 B1 -4.2(6) . . . . ?
N2 C25 C26 C27 0.0(7) . . . . ?
N2 C25 C26 C55 -176.7(4) . . . . ?
N2 C25 C58 C59 1.3(5) . . . . ?
N2 C25 C58 C57 177.4(4) . . . . ?
N2 C60 C61 C62 174.2(4) . . . . ?
N2 C60 C61 B1 -0.6(7) . . . . ?
N2 C60 C59 C58 -1.0(5) . . . . ?
N2 C60 C59 C64 -175.2(4) . . . . ?
N1 C3 C4 S1 2.1(6) . . . . ?
N1 C3 C4 C54 -177.7(4) . . . . ?
N1 C3 C22 C23 179.2(4) . . . . ?
N1 C3 C22 B1 1.6(6) . . . . ?
N1 C12 C11 C10 1.1(5) . . . . ?
N1 C12 C11 C16 178.3(4) . . . . ?
N1 C12 C13 C14 -178.9(4) . . . . ?
N1 C12 C13 B1 -1.3(7) . . . . ?
N1 C1 C6 S1 -0.1(6) . . . . ?
N1 C1 C6 C7 177.2(4) . . . . ?
N1 C1 C10 C11 -0.4(5) . . . . ?
N1 C1 C10 C9 -177.7(4) . . . . ?
C3 N1 C12 C11 -175.3(4) . . . . ?
C3 N1 C12 C13 2.8(7) . . . . ?
C3 N1 C1 C6 -3.1(7) . . . . ?
C3 N1 C1 C10 174.9(4) . . . . ?
C3 C4 C54 C53 -0.9(7) . . . . ?
C3 C22 B1 C13 -0.4(6) . . . . ?
C3 C22 B1 C61 175.9(4) . . . . ?
C4 S1 C6 C1 3.0(4) . . . . ?
C4 S1 C6 C7 -174.1(4) . . . . ?
C4 C3 C22 C23 1.6(6) . . . . ?
C4 C3 C22 B1 -176.0(4) . . . . ?
C28 C29 C30 C31 0.4(8) . . . . ?
C28 C33 C34 C47 0.5(6) . . . . ?
C28 C33 C34 C35 -123.9(5) . . . . ?
C28 C33 C34 C42 124.9(5) . . . . ?
C28 C33 C32 C31 0.6(8) . . . . ?
C23 N2 C25 C26 5.0(7) . . . . ?
C23 N2 C25 C58 -169.9(4) . . . . ?
C23 N2 C60 C61 -6.1(8) . . . . ?
C23 N2 C60 C59 169.2(4) . . . . ?
C23 C53 C54 C4 0.5(6) . . . . ?
C23 C53 C27 C28 120.4(5) . . . . ?
C23 C53 C27 C48 -116.6(5) . . . . ?
C23 C53 C27 C26 2.7(6) . . . . ?
C23 C22 B1 C13 -177.9(4) . . . . ?
C23 C22 B1 C61 -1.5(6) . . . . ?
C48 C47 C52 C51 0.4(7) . . . . ?
C48 C47 C34 C33 3.3(6) . . . . ?
C48 C47 C34 C35 127.1(5) . . . . ?
C48 C47 C34 C42 -121.3(5) . . . . ?
C48 C49 C50 C51 0.6(7) . . . . ?
C53 C23 C22 C3 -2.1(6) . . . . ?
C53 C23 C22 B1 175.5(4) . . . . ?
C22 C3 C4 S1 179.6(3) . . . . ?
C22 C3 C4 C54 -0.2(7) . . . . ?
C22 C23 C53 C54 1.1(7) . . . . ?
C22 C23 C53 C27 -178.1(4) . . . . ?
C47 C48 C49 C50 0.3(6) . . . . ?
C47 C48 C27 C28 2.1(6) . . . . ?
C47 C48 C27 C53 -118.9(5) . . . . ?
C47 C48 C27 C26 120.1(5) . . . . ?
C47 C52 C51 C50 0.5(7) . . . . ?
C47 C34 C35 C36 -65.6(7) . . . . ?
C47 C34 C35 C40 115.5(5) . . . . ?
C47 C34 C42 C43 63.8(7) . . . . ?
C47 C34 C42 C41 -115.4(5) . . . . ?
C12 N1 C3 C4 174.9(4) . . . . ?
C12 N1 C3 C22 -2.7(6) . . . . ?
C12 N1 C1 C6 -177.0(4) . . . . ?
C12 N1 C1 C10 1.1(5) . . . . ?
C12 C11 C10 C1 -0.4(5) . . . . ?
C12 C11 C10 C9 176.1(5) . . . . ?
C12 C11 C16 C15 0.3(7) . . . . ?
C12 C13 C14 C15 1.5(7) . . . . ?
C12 C13 B1 C22 0.2(6) . . . . ?
C12 C13 B1 C61 -175.4(5) . . . . ?
C1 N1 C3 C4 2.0(6) . . . . ?
C1 N1 C3 C22 -175.6(4) . . . . ?
C1 N1 C12 C11 -1.3(5) . . . . ?
C1 N1 C12 C13 176.8(4) . . . . ?
C1 C6 C7 C8 0.0(7) . . . . ?
C1 C10 C9 C8 0.3(6) . . . . ?
C25 N2 C23 C53 -5.7(6) . . . . ?
C25 N2 C23 C22 174.1(4) . . . . ?
C25 N2 C60 C61 -173.4(4) . . . . ?
C25 N2 C60 C59 1.9(5) . . . . ?
C25 C26 C27 C28 -122.9(5) . . . . ?
C25 C26 C27 C48 115.2(5) . . . . ?
C25 C26 C27 C53 -3.4(6) . . . . ?
C25 C26 C55 C56 1.7(7) . . . . ?
C25 C58 C59 C60 -0.2(5) . . . . ?
C25 C58 C59 C64 172.3(6) . . . . ?
C25 C58 C57 C56 -1.4(7) . . . . ?
C49 C48 C47 C52 -0.7(6) . . . . ?
C49 C48 C47 C34 176.9(4) . . . . ?
C49 C48 C27 C28 -179.5(4) . . . . ?
C49 C48 C27 C53 59.5(5) . . . . ?
C49 C48 C27 C26 -61.5(5) . . . . ?
C49 C50 C51 C52 -1.0(7) . . . . ?
C11 C12 C13 C14 -1.1(7) . . . . ?
C11 C12 C13 B1 176.4(4) . . . . ?
C11 C10 C9 C8 -175.9(5) . . . . ?
C11 C16 C15 C14 0.1(7) . . . . ?
C11 C16 C15 C17 179.2(5) . . . . ?
C54 C53 C27 C28 -58.7(5) . . . . ?
C54 C53 C27 C48 64.3(5) . . . . ?
C54 C53 C27 C26 -176.4(4) . . . . ?
C52 C47 C34 C33 -179.0(4) . . . . ?
C52 C47 C34 C35 -55.2(6) . . . . ?
C52 C47 C34 C42 56.4(6) . . . . ?
C13 C12 C11 C10 -177.0(4) . . . . ?
C13 C12 C11 C16 0.3(7) . . . . ?
C26 C25 C58 C59 -173.5(5) . . . . ?
C26 C25 C58 C57 2.6(7) . . . . ?
C26 C55 C56 C57 -0.7(7) . . . . ?
C26 C55 C56 C69 177.3(5) . . . . ?
C27 C28 C29 C30 -177.2(4) . . . . ?
C27 C28 C33 C34 -2.9(7) . . . . ?
C27 C28 C33 C32 176.6(4) . . . . ?
C27 C48 C47 C52 177.7(4) . . . . ?
C27 C48 C47 C34 -4.6(7) . . . . ?
C27 C48 C49 C50 -178.3(4) . . . . ?
C27 C53 C54 C4 179.7(4) . . . . ?
C27 C26 C55 C56 -174.7(4) . . . . ?
C58 C25 C26 C27 174.0(4) . . . . ?
C58 C25 C26 C55 -2.7(7) . . . . ?
C58 C59 C64 C63 -172.1(5) . . . . ?
C58 C57 C56 C55 0.6(7) . . . . ?
C58 C57 C56 C69 -177.5(4) . . . . ?
C60 N2 C23 C53 -171.4(4) . . . . ?
C60 N2 C23 C22 8.3(7) . . . . ?
C60 N2 C25 C26 172.9(5) . . . . ?
C60 N2 C25 C58 -2.0(5) . . . . ?
C60 C61 C62 C63 0.7(7) . . . . ?
C60 C61 B1 C22 3.9(6) . . . . ?
C60 C61 B1 C13 179.5(5) . . . . ?
C60 C59 C64 C63 -0.1(7) . . . . ?
C6 S1 C4 C3 -4.1(4) . . . . ?
C6 S1 C4 C54 175.6(3) . . . . ?
C6 C1 C10 C11 177.7(4) . . . . ?
C6 C1 C10 C9 0.5(6) . . . . ?
C6 C7 C8 C9 0.8(7) . . . . ?
C6 C7 C8 C76 -173.7(4) . . . . ?
C29 C28 C27 C48 178.9(4) . . . . ?
C29 C28 C27 C53 -61.1(5) . . . . ?
C29 C28 C27 C26 59.6(5) . . . . ?
C29 C28 C33 C34 179.9(4) . . . . ?
C29 C28 C33 C32 -0.6(7) . . . . ?
C29 C30 C31 C32 -0.4(9) . . . . ?
C61 C60 C59 C58 174.1(5) . . . . ?
C61 C60 C59 C64 0.0(8) . . . . ?
C61 C62 C63 C64 -0.8(8) . . . . ?
C61 C62 C63 C65 -178.8(5) . . . . ?
C33 C28 C27 C48 1.7(6) . . . . ?
C33 C28 C27 C53 121.6(5) . . . . ?
C33 C28 C27 C26 -117.7(5) . . . . ?
C33 C28 C29 C30 0.1(7) . . . . ?
C33 C34 C35 C36 59.4(7) . . . . ?
C33 C34 C35 C40 -119.5(5) . . . . ?
C33 C34 C42 C43 -61.5(7) . . . . ?
C33 C34 C42 C41 119.3(5) . . . . ?
C33 C32 C31 C30 -0.1(9) . . . . ?
C10 C1 C6 S1 -177.9(3) . . . . ?
C10 C1 C6 C7 -0.6(7) . . . . ?
C10 C11 C16 C15 176.5(5) . . . . ?
C10 C9 C8 C7 -0.9(7) . . . . ?
C10 C9 C8 C76 173.5(4) . . . . ?
C59 C58 C57 C56 173.0(5) . . . . ?
C59 C60 C61 C62 -0.2(7) . . . . ?
C59 C60 C61 B1 -175.0(5) . . . . ?
C59 C64 C63 C62 0.5(7) . . . . ?
C59 C64 C63 C65 178.5(5) . . . . ?
C62 C61 B1 C22 -169.7(5) . . . . ?
C62 C61 B1 C13 5.9(9) . . . . ?
C62 C63 C65 C66 120.4(6) . . . . ?
C62 C63 C65 C68 -121.4(10) . . . . ?
C62 C63 C65 C67 3.2(11) . . . . ?
C62 C63 C65 C66A 175.5(16) . . . . ?
C62 C63 C65 C68A -70.6(18) . . . . ?
C62 C63 C65 C67A 49.6(19) . . . . ?
C7 C8 C76 C77 78.7(6) . . . . ?
C7 C8 C76 C79 -41.2(6) . . . . ?
C7 C8 C76 C78 -162.2(5) . . . . ?
C9 C8 C76 C77 -95.6(6) . . . . ?
C9 C8 C76 C79 144.5(5) . . . . ?
C9 C8 C76 C78 23.5(6) . . . . ?
C16 C11 C10 C1 -176.9(5) . . . . ?
C16 C11 C10 C9 -0.4(9) . . . . ?
C16 C15 C14 C13 -1.1(8) . . . . ?
C16 C15 C17 C18 -59.8(7) . . . . ?
C16 C15 C17 C20 58.2(6) . . . . ?
C16 C15 C17 C19 175.5(5) . . . . ?
C57 C58 C59 C60 -175.0(6) . . . . ?
C57 C58 C59 C64 -2.5(10) . . . . ?
C57 C56 C69 C72 108.1(9) . . . . ?
C57 C56 C69 C71 -8.4(9) . . . . ?
C57 C56 C69 C73 -126.3(9) . . . . ?
C57 C56 C69 C75 -63.2(10) . . . . ?
C57 C56 C69 C70 63.2(10) . . . . ?
C57 C56 C69 C74 -176.6(8) . . . . ?
C55 C26 C27 C28 53.4(6) . . . . ?
C55 C26 C27 C48 -68.5(6) . . . . ?
C55 C26 C27 C53 172.8(4) . . . . ?
C55 C56 C69 C72 -69.9(9) . . . . ?
C55 C56 C69 C71 173.6(7) . . . . ?
C55 C56 C69 C73 55.7(10) . . . . ?
C55 C56 C69 C75 118.8(9) . . . . ?
C55 C56 C69 C70 -114.8(10) . . . . ?
C55 C56 C69 C74 5.4(9) . . . . ?
C14 C13 B1 C22 177.3(5) . . . . ?
C14 C13 B1 C61 1.6(9) . . . . ?
C14 C15 C17 C18 119.3(6) . . . . ?
C14 C15 C17 C20 -122.8(5) . . . . ?
C14 C15 C17 C19 -5.4(8) . . . . ?
C64 C63 C65 C66 -57.5(7) . . . . ?
C64 C63 C65 C68 60.7(10) . . . . ?
C64 C63 C65 C67 -174.7(10) . . . . ?
C64 C63 C65 C66A -2.4(16) . . . . ?
C64 C63 C65 C68A 111.5(18) . . . . ?
C64 C63 C65 C67A -128.3(18) . . . . ?
C34 C47 C52 C51 -177.5(4) . . . . ?
C34 C33 C32 C31 -179.9(5) . . . . ?
C34 C35 C36 C37 179.3(5) . . . . ?
C34 C35 C40 C41 1.0(6) . . . . ?
C34 C35 C40 C39 -179.6(5) . . . . ?
C32 C33 C34 C47 -179.0(4) . . . . ?
C32 C33 C34 C35 56.6(6) . . . . ?
C32 C33 C34 C42 -54.6(6) . . . . ?
C35 C34 C42 C43 -178.4(5) . . . . ?
C35 C34 C42 C41 2.4(5) . . . . ?
C35 C36 C37 C38 1.3(9) . . . . ?
C35 C40 C39 C38 -0.3(10) . . . . ?
C43 C44 C45 C46 0.2(10) . . . . ?
C41 C40 C39 C38 179.0(6) . . . . ?
C44 C43 C42 C34 -179.7(5) . . . . ?
C44 C43 C42 C41 -0.6(7) . . . . ?
C44 C45 C46 C41 -0.3(10) . . . . ?
C36 C35 C40 C41 -178.0(5) . . . . ?
C36 C35 C40 C39 1.5(9) . . . . ?
C36 C37 C38 C39 -0.2(11) . . . . ?
C42 C34 C35 C36 176.9(5) . . . . ?
C42 C34 C35 C40 -2.0(5) . . . . ?
C42 C43 C44 C45 0.2(8) . . . . ?
C42 C41 C40 C35 0.6(6) . . . . ?
C42 C41 C40 C39 -178.8(6) . . . . ?
C42 C41 C46 C45 -0.1(9) . . . . ?
C17 C15 C14 C13 179.8(5) . . . . ?
B1 C13 C14 C15 -175.6(5) . . . . ?
B1 C61 C62 C63 174.3(5) . . . . ?
C40 C35 C36 C37 -2.0(8) . . . . ?
C40 C41 C42 C34 -2.0(6) . . . . ?
C40 C41 C42 C43 178.8(5) . . . . ?
C40 C41 C46 C45 -177.8(6) . . . . ?
C46 C41 C42 C34 179.8(5) . . . . ?
C46 C41 C42 C43 0.5(8) . . . . ?
C46 C41 C40 C35 178.6(6) . . . . ?
C46 C41 C40 C39 -0.8(11) . . . . ?
C37 C38 C39 C40 -0.4(11) . . . . ?

loop_
_smtbx_masks_void_nr
_smtbx_masks_void_average_x
_smtbx_masks_void_average_y
_smtbx_masks_void_average_z
_smtbx_masks_void_volume
_smtbx_masks_void_count_electrons
_smtbx_masks_void_content
1 0.000 0.000 0.000 265.9 60.8 '2 EtOH'
2 0.000 0.000 0.500 55.8 1.3 ?
3 0.500 0.500 0.500 333.2 83.1 '3 EtOH'
